data_2211411
loop_
_publ_author_name
'Ho\/ly\'nska, Ma\/lgorzata'
'Korabik, Maria'
'Lis, Tadeusz'

_publ_section_title
;
 Methyltriphenylphosphonium hexachlororhenate(IV)
;
_journal_coeditor_code HB2169
_journal_issue 12
_journal_name_full 'Acta Crystallographica Section E'
_journal_page_first m3178
_journal_page_last m3180
_journal_paper_doi 10.1107/S1600536806042425
_journal_volume 62
_journal_year 2006
_chemical_formula_iupac '(C19 H18 P)2 [Re Cl6]'
_chemical_formula_moiety '2C19 H18 P + , Cl6 Re -'
_chemical_formula_sum 'C38 H36 Cl6 P2 Re'
_chemical_formula_weight 953.51
_chemical_name_systematic
;
Methyltriphenylphosphonium hexachlororhenate(IV)
;
_space_group_IT_number 14
_symmetry_cell_setting monoclinic
_symmetry_space_group_name_Hall '-P 2yn'
_symmetry_space_group_name_H-M 'P 1 21/n 1'
_atom_sites_solution_hydrogens geom
_atom_sites_solution_primary direct
_atom_sites_solution_secondary difmap
_cell_angle_alpha 90.00
_cell_angle_beta 102.13(3)
_cell_angle_gamma 90.00
_cell_formula_units_Z 2
_cell_length_a 9.144(3)
_cell_length_b 16.343(4)
_cell_length_c 12.976(4)
_cell_measurement_reflns_used 16709
_cell_measurement_temperature 100(2)
_cell_measurement_theta_max 35.00
_cell_measurement_theta_min 3.49
_cell_volume 1895.8(10)
_computing_cell_refinement 'KM-4 CCD Software'
_computing_data_collection 'KM-4 CCD Software (Kuma Diffraction, 1999)'
_computing_data_reduction 'CrysAlis RED'
_computing_molecular_graphics 'DIAMOND (Brandenburg & Putz, 2005)'
_computing_publication_material SHELXL97
_computing_structure_refinement 'SHELXL97 (Sheldrick, 1997)'
_computing_structure_solution 'SHELXS97 (Sheldrick, 1997)'
_diffrn_ambient_temperature 100(2)
_diffrn_measured_fraction_theta_full 0.997
_diffrn_measured_fraction_theta_max 0.997
_diffrn_measurement_device_type 'Kuma KM4 CCD area detector'
_diffrn_measurement_method \w
_diffrn_radiation_monochromator graphite
_diffrn_radiation_source 'fine-focus sealed tube'
_diffrn_radiation_type MoK\a
_diffrn_radiation_wavelength 0.71073
_diffrn_reflns_av_R_equivalents 0.0598
_diffrn_reflns_av_sigmaI/netI 0.1068
_diffrn_reflns_limit_h_max 14
_diffrn_reflns_limit_h_min -14
_diffrn_reflns_limit_k_max 18
_diffrn_reflns_limit_k_min -26
_diffrn_reflns_limit_l_max 20
_diffrn_reflns_limit_l_min -20
_diffrn_reflns_number 31489
_diffrn_reflns_theta_full 35.00
_diffrn_reflns_theta_max 35.00
_diffrn_reflns_theta_min 4.50
_exptl_absorpt_coefficient_mu 3.739
_exptl_absorpt_correction_T_max 0.902
_exptl_absorpt_correction_T_min 0.631
_exptl_absorpt_correction_type refdelf
_exptl_absorpt_process_details '(Walker & Stuart, 1983)'
_exptl_crystal_colour green
_exptl_crystal_density_diffrn 1.670
_exptl_crystal_density_method 'not measured'
_exptl_crystal_description block
_exptl_crystal_F_000 942
_exptl_crystal_size_max 0.15
_exptl_crystal_size_mid 0.09
_exptl_crystal_size_min 0.05
_refine_diff_density_max 3.24
_refine_diff_density_min -1.28
_refine_ls_extinction_method none
_refine_ls_goodness_of_fit_ref 1.087
_refine_ls_hydrogen_treatment constr
_refine_ls_matrix_type full
_refine_ls_number_parameters 224
_refine_ls_number_reflns 8322
_refine_ls_number_restraints 2
_refine_ls_restrained_S_all 1.087
_refine_ls_R_factor_all 0.1206
_refine_ls_R_factor_gt 0.0586
_refine_ls_shift/su_max 0.001
_refine_ls_shift/su_mean 0.000
_refine_ls_structure_factor_coef Fsqd
_refine_ls_weighting_details 'calc w=1/[\s^2^(Fo^2^)+(0.0253P)^2^] where P=(Fo^2^+2Fc^2^)/3'
_refine_ls_weighting_scheme calc
_refine_ls_wR_factor_gt 0.0756
_refine_ls_wR_factor_ref 0.0879
_reflns_number_gt 5603
_reflns_number_total 8322
_reflns_threshold_expression I>2\s(I)
_cod_data_source_file hb2169.cif
_cod_data_source_block I
_cod_original_sg_symbol_H-M 'P 21/n'
_cod_database_code 2211411
_cod_database_fobs_code 2211411

loop_
_symmetry_equiv_pos_as_xyz
'x, y, z'
'-x+1/2, y+1/2, -z+1/2'
'-x, -y, -z'
'x-1/2, -y-1/2, z-1/2'

loop_
_atom_site_type_symbol
_atom_site_label
_atom_site_fract_x
_atom_site_fract_y
_atom_site_fract_z
_atom_site_U_iso_or_equiv
_atom_site_adp_type
_atom_site_calc_flag
_atom_site_refinement_flags
_atom_site_occupancy
_atom_site_disorder_assembly
_atom_site_disorder_group
Re Re 0.5000 0.5000 0.5000 0.01683(6) Uani d SD 1 . .
Cl Cl1 0.60636(11) 0.62970(5) 0.51796(8) 0.0267(2) Uani d . 1 A 1
Cl Cl2 0.5588(6) 0.48819(11) 0.3316(2) 0.0221(7) Uani d PD 0.917(18) A 1
Cl Cl3 0.2677(2) 0.55976(10) 0.4218(4) 0.0217(5) Uani d PD 0.917(18) A 1
Cl Cl2A 0.607(4) 0.4966(16) 0.3494(16) 0.022(4) Uiso d PD 0.083(18) A 2
Cl Cl3A 0.2804(17) 0.5571(14) 0.396(2) 0.021(5) Uiso d PD 0.083(18) A 2
P P -0.00703(11) 0.71991(5) 0.63491(7) 0.01720(19) Uani d . 1 . .
C C1 0.0001(5) 0.6342(2) 0.5500(3) 0.0273(9) Uani d . 1 . .
H H111 0.0614 0.5908 0.5896 0.041 Uiso calc R 1 . .
H H121 0.0444 0.6512 0.4908 0.041 Uiso calc R 1 . .
H H131 -0.1014 0.6136 0.5230 0.041 Uiso calc R 1 . .
C C11 -0.1198(4) 0.7995(2) 0.5626(3) 0.0178(7) Uani d . 1 . .
C C21 -0.2444(4) 0.8304(2) 0.5939(3) 0.0244(8) Uani d . 1 . .
H H21 -0.2739 0.8089 0.6544 0.029 Uiso calc R 1 . .
C C31 -0.3261(5) 0.8930(2) 0.5368(4) 0.0320(10) Uani d . 1 . .
H H31 -0.4115 0.9144 0.5583 0.038 Uiso calc R 1 . .
C C41 -0.2838(5) 0.9242(3) 0.4489(3) 0.0353(10) Uani d . 1 . .
H H41 -0.3399 0.9673 0.4103 0.042 Uiso calc R 1 . .
C C51 -0.1601(5) 0.8931(3) 0.4166(3) 0.0373(11) Uani d . 1 . .
H H51 -0.1313 0.9148 0.3559 0.045 Uiso calc R 1 . .
C C61 -0.0787(5) 0.8308(3) 0.4726(3) 0.0300(9) Uani d . 1 . .
H H61 0.0056 0.8090 0.4500 0.036 Uiso calc R 1 . .
C C12 0.1776(4) 0.7608(2) 0.6779(3) 0.0181(7) Uani d . 1 . .
C C22 0.3032(4) 0.7134(2) 0.6753(3) 0.0209(8) Uani d . 1 . .
H H22 0.2914 0.6594 0.6476 0.025 Uiso calc R 1 . .
C C32 0.4452(4) 0.7445(2) 0.7127(3) 0.0228(8) Uani d . 1 . .
H H32 0.5308 0.7119 0.7110 0.027 Uiso calc R 1 . .
C C42 0.4620(4) 0.8238(2) 0.7531(3) 0.0252(9) Uani d . 1 . .
H H42 0.5594 0.8453 0.7788 0.030 Uiso calc R 1 . .
C C52 0.3382(4) 0.8712(2) 0.7560(3) 0.0274(9) Uani d . 1 . .
H H52 0.3506 0.9252 0.7836 0.033 Uiso calc R 1 . .
C C62 0.1961(4) 0.8403(2) 0.7188(3) 0.0229(8) Uani d . 1 . .
H H62 0.1110 0.8731 0.7210 0.028 Uiso calc R 1 . .
C C13 -0.0829(4) 0.6887(2) 0.7456(3) 0.0196(8) Uani d . 1 . .
C C23 -0.1468(4) 0.6115(2) 0.7468(3) 0.0248(8) Uani d . 1 . .
H H23 -0.1486 0.5750 0.6896 0.030 Uiso calc R 1 . .
C C33 -0.2073(4) 0.5879(3) 0.8309(3) 0.0318(10) Uani d . 1 . .
H H33 -0.2515 0.5354 0.8313 0.038 Uiso calc R 1 . .
C C43 -0.2039(5) 0.6408(3) 0.9147(4) 0.0344(10) Uani d . 1 . .
H H43 -0.2441 0.6242 0.9732 0.041 Uiso calc R 1 . .
C C53 -0.1415(5) 0.7179(3) 0.9129(3) 0.0353(10) Uani d . 1 . .
H H53 -0.1407 0.7546 0.9698 0.042 Uiso calc R 1 . .
C C63 -0.0808(5) 0.7417(2) 0.8292(3) 0.0262(9) Uani d . 1 . .
H H63 -0.0374 0.7945 0.8287 0.031 Uiso calc R 1 . .

loop_
_atom_site_aniso_label
_atom_site_aniso_U_11
_atom_site_aniso_U_22
_atom_site_aniso_U_33
_atom_site_aniso_U_12
_atom_site_aniso_U_13
_atom_site_aniso_U_23
Re 0.01748(10) 0.01828(10) 0.01595(9) 0.00590(10) 0.00632(7) 0.00384(10)
Cl1 0.0292(5) 0.0224(4) 0.0270(5) 0.0009(4) 0.0027(4) -0.0008(4)
Cl2 0.0357(16) 0.0162(7) 0.0179(7) 0.0006(6) 0.0137(8) 0.0000(4)
Cl3 0.0173(6) 0.0153(6) 0.0307(12) 0.0042(4) 0.0006(6) -0.0008(6)
P 0.0196(5) 0.0182(4) 0.0149(4) -0.0015(4) 0.0061(4) -0.0045(4)
C1 0.032(2) 0.027(2) 0.025(2) -0.0049(18) 0.0123(17) -0.0130(17)
C11 0.0130(17) 0.0224(18) 0.0169(18) -0.0023(14) 0.0008(14) -0.0039(14)
C21 0.021(2) 0.029(2) 0.025(2) -0.0039(17) 0.0078(17) 0.0014(17)
C31 0.026(2) 0.031(2) 0.039(3) 0.0052(18) 0.0059(19) -0.001(2)
C41 0.037(3) 0.030(2) 0.033(3) 0.003(2) -0.006(2) 0.0018(19)
C51 0.047(3) 0.045(3) 0.021(2) -0.003(2) 0.010(2) 0.0073(19)
C61 0.029(2) 0.042(2) 0.019(2) 0.004(2) 0.0065(17) 0.0005(18)
C12 0.0206(19) 0.0202(17) 0.0151(17) -0.0006(15) 0.0075(14) -0.0021(14)
C22 0.023(2) 0.0214(18) 0.0190(19) 0.0045(16) 0.0063(15) -0.0006(15)
C32 0.0178(19) 0.035(2) 0.0162(18) 0.0081(16) 0.0041(15) 0.0022(16)
C42 0.021(2) 0.038(2) 0.0179(19) -0.0051(18) 0.0067(16) -0.0022(17)
C52 0.028(2) 0.028(2) 0.027(2) -0.0047(18) 0.0059(17) -0.0095(17)
C62 0.023(2) 0.0222(19) 0.024(2) 0.0034(16) 0.0065(16) -0.0038(16)
C13 0.0197(19) 0.0210(18) 0.0175(18) -0.0005(15) 0.0028(15) 0.0006(14)
C23 0.023(2) 0.026(2) 0.023(2) -0.0054(17) 0.0005(16) 0.0013(16)
C33 0.024(2) 0.038(2) 0.030(2) -0.0056(19) -0.0014(18) 0.0116(19)
C43 0.026(2) 0.047(3) 0.031(2) -0.004(2) 0.0059(19) 0.014(2)
C53 0.048(3) 0.040(2) 0.021(2) 0.004(2) 0.015(2) -0.0025(19)
C63 0.038(2) 0.0225(19) 0.020(2) -0.0031(18) 0.0101(18) -0.0002(16)

loop_
_atom_type_symbol
_atom_type_description
_atom_type_scat_dispersion_real
_atom_type_scat_dispersion_imag
_atom_type_scat_source
C C 0.0033 0.0016 'International Tables Vol C Tables 4.2.6.8 and 6.1.1.4'
H H 0.0000 0.0000 'International Tables Vol C Tables 4.2.6.8 and 6.1.1.4'
P P 0.1023 0.0942 'International Tables Vol C Tables 4.2.6.8 and 6.1.1.4'
Cl Cl 0.1484 0.1585 'International Tables Vol C Tables 4.2.6.8 and 6.1.1.4'
Re Re -1.0185 7.2310 'International Tables Vol C Tables 4.2.6.8 and 6.1.1.4'

loop_
_geom_angle_atom_site_label_1
_geom_angle_atom_site_label_2
_geom_angle_atom_site_label_3
_geom_angle_site_symmetry_1
_geom_angle_site_symmetry_3
_geom_angle
Cl1 Re Cl1 3_666 . 180.00(5)
Cl1 Re Cl2A 3_666 3_666 82.4(8)
Cl1 Re Cl2A . 3_666 97.6(8)
Cl1 Re Cl2A 3_666 . 97.6(8)
Cl1 Re Cl2A . . 82.4(8)
Cl2A Re Cl2A 3_666 . 180.000(5)
Cl1 Re Cl3 3_666 3_666 89.17(5)
Cl1 Re Cl3 . 3_666 90.83(5)
Cl2A Re Cl3 3_666 3_666 98.3(6)
Cl2A Re Cl3 . 3_666 81.7(6)
Cl1 Re Cl3 3_666 . 90.83(5)
Cl1 Re Cl3 . . 89.17(5)
Cl2A Re Cl3 3_666 . 81.7(6)
Cl2A Re Cl3 . . 98.3(6)
Cl3 Re Cl3 3_666 . 180.0
Cl1 Re Cl2 3_666 . 90.26(9)
Cl1 Re Cl2 . . 89.74(9)
Cl2A Re Cl2 3_666 . 168.6(8)
Cl2A Re Cl2 . . 11.4(8)
Cl3 Re Cl2 3_666 . 90.28(7)
Cl3 Re Cl2 . . 89.72(7)
Cl1 Re Cl2 3_666 3_666 89.74(9)
Cl1 Re Cl2 . 3_666 90.26(9)
Cl2A Re Cl2 3_666 3_666 11.4(8)
Cl2A Re Cl2 . 3_666 168.6(8)
Cl3 Re Cl2 3_666 3_666 89.72(7)
Cl3 Re Cl2 . 3_666 90.28(7)
Cl2 Re Cl2 . 3_666 180.0000(10)
Cl1 Re Cl3A 3_666 3_666 89.1(6)
Cl1 Re Cl3A . 3_666 90.9(6)
Cl2A Re Cl3A 3_666 3_666 89.1(6)
Cl2A Re Cl3A . 3_666 90.9(6)
Cl3 Re Cl3A 3_666 3_666 9.3(7)
Cl3 Re Cl3A . 3_666 170.7(7)
Cl2 Re Cl3A . 3_666 99.6(7)
Cl2 Re Cl3A 3_666 3_666 80.4(7)
Cl1 Re Cl3A 3_666 . 90.9(6)
Cl1 Re Cl3A . . 89.1(6)
Cl2A Re Cl3A 3_666 . 90.9(6)
Cl2A Re Cl3A . . 89.1(6)
Cl3 Re Cl3A 3_666 . 170.7(7)
Cl3 Re Cl3A . . 9.3(7)
Cl2 Re Cl3A . . 80.4(7)
Cl2 Re Cl3A 3_666 . 99.6(7)
Cl3A Re Cl3A 3_666 . 179.999(3)
C12 P C1 . . 109.21(18)
C12 P C13 . . 110.73(17)
C1 P C13 . . 109.89(18)
C12 P C11 . . 107.01(16)
C1 P C11 . . 109.62(19)
C13 P C11 . . 110.33(17)
P C1 H111 . . 109.5
P C1 H121 . . 109.5
H111 C1 H121 . . 109.5
P C1 H131 . . 109.5
H111 C1 H131 . . 109.5
H121 C1 H131 . . 109.5
C21 C11 C61 . . 119.7(3)
C21 C11 P . . 121.9(3)
C61 C11 P . . 118.4(3)
C11 C21 C31 . . 119.8(4)
C11 C21 H21 . . 120.1
C31 C21 H21 . . 120.1
C41 C31 C21 . . 120.2(4)
C41 C31 H31 . . 119.9
C21 C31 H31 . . 119.9
C31 C41 C51 . . 120.4(4)
C31 C41 H41 . . 119.8
C51 C41 H41 . . 119.8
C61 C51 C41 . . 119.8(4)
C61 C51 H51 . . 120.1
C41 C51 H51 . . 120.1
C51 C61 C11 . . 120.2(4)
C51 C61 H61 . . 119.9
C11 C61 H61 . . 119.9
C22 C12 C62 . . 119.4(3)
C22 C12 P . . 120.8(3)
C62 C12 P . . 119.7(3)
C32 C22 C12 . . 120.3(3)
C32 C22 H22 . . 119.8
C12 C22 H22 . . 119.8
C22 C32 C42 . . 119.6(3)
C22 C32 H32 . . 120.2
C42 C32 H32 . . 120.2
C52 C42 C32 . . 120.4(4)
C52 C42 H42 . . 119.8
C32 C42 H42 . . 119.8
C42 C52 C62 . . 120.1(4)
C42 C52 H52 . . 119.9
C62 C52 H52 . . 119.9
C52 C62 C12 . . 120.1(3)
C52 C62 H62 . . 120.0
C12 C62 H62 . . 120.0
C63 C13 C23 . . 119.6(3)
C63 C13 P . . 120.3(3)
C23 C13 P . . 120.0(3)
C33 C23 C13 . . 120.2(4)
C33 C23 H23 . . 119.9
C13 C23 H23 . . 119.9
C23 C33 C43 . . 120.1(4)
C23 C33 H33 . . 120.0
C43 C33 H33 . . 120.0
C33 C43 C53 . . 119.7(4)
C33 C43 H43 . . 120.1
C53 C43 H43 . . 120.1
C63 C53 C43 . . 120.4(4)
C63 C53 H53 . . 119.8
C43 C53 H53 . . 119.8
C53 C63 C13 . . 120.0(4)
C53 C63 H63 . . 120.0
C13 C63 H63 . . 120.0

loop_
_geom_bond_atom_site_label_1
_geom_bond_atom_site_label_2
_geom_bond_site_symmetry_2
_geom_bond_distance
Re Cl1 3_666 2.3233(10)
Re Cl1 . 2.3233(10)
Re Cl2A 3_666 2.361(5)
Re Cl2A . 2.361(5)
Re Cl3 3_666 2.3641(12)
Re Cl3 . 2.3641(12)
Re Cl2 . 2.3655(12)
Re Cl2 3_666 2.3655(12)
Re Cl3A 3_666 2.366(5)
Re Cl3A . 2.366(5)
P C12 . 1.793(4)
P C1 . 1.793(4)
P C13 . 1.795(4)
P C11 . 1.797(4)
C1 H111 . 0.9800
C1 H121 . 0.9800
C1 H131 . 0.9800
C11 C21 . 1.383(5)
C11 C61 . 1.396(5)
C21 C31 . 1.386(5)
C21 H21 . 0.9500
C31 C41 . 1.377(6)
C31 H31 . 0.9500
C41 C51 . 1.383(6)
C41 H41 . 0.9500
C51 C61 . 1.376(6)
C51 H51 . 0.9500
C61 H61 . 0.9500
C12 C22 . 1.392(5)
C12 C62 . 1.401(5)
C22 C32 . 1.384(5)
C22 H22 . 0.9500
C32 C42 . 1.395(5)
C32 H32 . 0.9500
C42 C52 . 1.379(5)
C42 H42 . 0.9500
C52 C62 . 1.383(5)
C52 H52 . 0.9500
C62 H62 . 0.9500
C13 C63 . 1.385(5)
C13 C23 . 1.392(5)
C23 C33 . 1.377(5)
C23 H23 . 0.9500
C33 C43 . 1.384(6)
C33 H33 . 0.9500
C43 C53 . 1.386(6)
C43 H43 . 0.9500
C53 C63 . 1.376(5)
C53 H53 . 0.9500
C63 H63 . 0.9500

loop_
_geom_hbond_atom_site_label_D
_geom_hbond_atom_site_label_H
_geom_hbond_atom_site_label_A
_geom_hbond_site_symmetry_A
_geom_hbond_distance_DH
_geom_hbond_distance_HA
_geom_hbond_distance_DA
_geom_hbond_angle_DHA
C22 H22 Cl2 3_666 0.95 2.76 3.535(4) 139
C62 H62 Cl2 4_576 0.95 2.78 3.514(4) 135
C1 H131 Cl1 1_455 0.98 2.67 3.538(4) 147
C63 H63 Cl1 4_576 0.95 2.82 3.404(4) 121
C1 H121 Cl3 . 0.98 2.82 3.456(6) 123
C42 H42 Cl3 4_676 0.95 2.83 3.695(4) 152
C23 H23 Cl3 3_566 0.95 2.73 3.582(5) 149
C42 H42 Cl3A 4_676 0.95 2.76 3.660(10) 158
C23 H23 Cl3A 3_566 0.95 2.60 3.40(3) 142
C22 H22 Cl2A 3_666 0.95 2.71 3.56(2) 149
C62 H62 Cl2A 4_576 0.95 2.71 3.35(2) 125
